data_4110638
loop_
_publ_author_name
'Shashi Kant Tiwari'
'Hans-Joachim Gais'
'Andreas Lindenmaier'
'Gadamsetti Surendra Babu'
'Gerhard Raabe'
'Leleti Rajender Reddy'
'Franz K\"ohler'
'Markus G\"unter'
'Stefan Koep'
'Vijaya Bhaskara Reddy Iska'

_publ_section_title
;
 Functionalized Chiral Vinyl Aminosulfoxonium Salts: Asymmetric Synthesis
 and Application to the Synthesis of Enantiopure Unsaturated Prolines,
 \b,\g-Dehydro Amino Acids, and Cyclopentanoid Keto Aminosulfoxonium
 Ylides
;
_journal_name_full 'Journal of the American Chemical Society'
_journal_page_first 7360
_journal_page_last 7373
_journal_paper_doi 10.1021/ja061152i
_journal_volume 128
_journal_year 2006
_chemical_formula_sum 'C22 H36 N2 O5 S2'
_chemical_formula_weight 472.67
_space_group_IT_number 19
_symmetry_cell_setting orthorhombic
_symmetry_space_group_name_Hall 'P 2ac 2ab'
_symmetry_space_group_name_H-M 'P 21 21 21'
_cell_angle_alpha 90.00000
_cell_angle_beta 90.00000
_cell_angle_gamma 90.00000
_cell_formula_units_Z 4
_cell_length_a 8.3297(2)
_cell_length_b 13.933(4)
_cell_length_c 21.481(3)
_cell_measurement_temperature 293
_cell_volume 2493.0(8)
_computing_data_reduction 'xtal DIFDAT SORTRF ADDREF'
_computing_molecular_graphics xtal
_computing_publication_material 'xtal BONDLA CIFIO'
_computing_structure_refinement 'xtal CRYLSQ'
_computing_structure_solution xtal
_diffrn_ambient_temperature 293
_diffrn_measurement_device_type CAD4
_diffrn_radiation_type 'Cu K\a'
_diffrn_radiation_wavelength 1.54179
_diffrn_reflns_av_R_equivalents .013
_diffrn_reflns_av_sigmaI/netI .026
_diffrn_reflns_limit_h_max 10
_diffrn_reflns_limit_h_min -10
_diffrn_reflns_limit_k_max 17
_diffrn_reflns_limit_k_min -17
_diffrn_reflns_limit_l_max 26
_diffrn_reflns_limit_l_min -26
_diffrn_reflns_number 5711
_diffrn_reflns_reduction_process 'perpendicular monochr Lp'
_diffrn_reflns_theta_max 72.79
_diffrn_reflns_theta_min 3.78
_exptl_absorpt_coefficient_mu 2.215
_exptl_crystal_density_diffrn 1.259
_exptl_crystal_F_000 1016
_refine_diff_density_max .73
_refine_diff_density_min -.72
_refine_ls_extinction_coef .00000
_refine_ls_goodness_of_fit_all 2.92
_refine_ls_goodness_of_fit_ref 2.99
_refine_ls_matrix_type full
_refine_ls_number_constraints 0
_refine_ls_number_parameters 280
_refine_ls_number_reflns 4725
_refine_ls_number_restraints 0
_refine_ls_R_factor_all .049
_refine_ls_R_factor_gt .045
_refine_ls_shift/su_max .001
_refine_ls_structure_factor_coef F
_refine_ls_weighting_scheme sigma
_refine_ls_wR_factor_all .059
_refine_ls_wR_factor_ref .058
_reflns_d_resolution_high .807
_reflns_d_resolution_low 11.689
_reflns_Friedel_coverage .748
_reflns_limit_h_max 10
_reflns_limit_h_min -10
_reflns_limit_k_max 17
_reflns_limit_k_min -17
_reflns_limit_l_max 26
_reflns_limit_l_min -26
_reflns_number_gt 4729
_reflns_number_total 4972
_reflns_threshold_expression 'F    >  .00 sig(F   )'
_cod_data_source_file ja061152isi20060406_095307.cif
_cod_data_source_block gr0528
_cod_original_sg_symbol_Hall p_2ac_2ab
_cod_database_code 4110638

loop_
_symmetry_equiv_pos_as_xyz
+x,+y,+z
1/2-x,-y,1/2+z
1/2+x,1/2-y,-z
-x,1/2+y,1/2-z

loop_
_atom_site_label
_atom_site_fract_x
_atom_site_fract_y
_atom_site_fract_z
_atom_site_U_iso_or_equiv
_atom_site_adp_type
_atom_site_occupancy
S1 .65555(9) .28819(5) .66130(3) .0181(3) Uani 1.00000
S2 .56899(10) .83804(5) .63385(4) .0214(4) Uani 1.00000
C1 .4561(4) .2775(2) .62994(14) .0197(14) Uani 1.00000
O3 .4899(3) .55364(16) .55247(10) .0257(12) Uani 1.00000
C6 .3260(4) .3068(2) .66747(15) .0232(16) Uani 1.00000
C8 .7237(4) .4814(2) .65845(15) .0204(14) Uani 1.00000
C7 .6564(4) .4071(2) .68678(14) .0198(14) Uani 1.00000
C4 .1486(4) .2582(3) .58474(16) .0281(17) Uani 1.00000
N1 .5468(3) .73314(19) .66473(13) .0228(13) Uani 1.00000
O4 .7107(3) .83557(19) .59515(12) .0319(13) Uani 1.00000
C2 .4336(4) .2392(2) .57184(15) .0237(16) Uani 1.00000
N2 .6745(3) .22825(18) .72082(12) .0212(13) Uani 1.00000
C5 .1732(4) .2960(3) .64359(15) .0273(17) Uani 1.00000
O5 .5614(3) .90489(17) .68498(10) .0293(12) Uani 1.00000
O2 .3330(3) .5801(2) .63572(12) .0350(13) Uani 1.00000
O1 .7616(3) .27133(17) .60860(10) .0247(12) Uani 1.00000
C15 .2447(5) .8394(3) .6197(2) .042(2) Uani 1.00000
C10 .6012(4) .6441(2) .63597(15) .0198(14) Uani 1.00000
C9 .6851(4) .5800(2) .68539(14) .0196(15) Uani 1.00000
C12 .3976(5) .8645(3) .58383(16) .0291(18) Uani 1.00000
C11 .4583(4) .5897(2) .60889(15) .0227(15) Uani 1.00000
C13 .4118(6) .8041(3) .52499(18) .043(2) Uani 1.00000
C3 .2769(4) .2285(3) .54915(15) .0281(18) Uani 1.00000
C16 .6665(4) .1244(2) .70832(15) .0256(16) Uani 1.00000
C20 .8254(4) .6311(2) .71926(16) .0262(17) Uani 1.00000
C17 .8315(5) .4767(3) .60243(17) .0337(19) Uani 1.00000
C14 .4070(5) .9705(3) .56890(18) .037(2) Uani 1.00000
C21 .8840(5) .5701(3) .77293(18) .038(2) Uani 1.00000
C22 .9636(5) .6655(3) .6794(2) .045(2) Uani 1.00000
C18 .3598(5) .4987(3) .52432(17) .0328(18) Uani 1.00000
C19 .4161(5) .4629(3) .46251(18) .042(2) Uani 1.00000
H6 .34197 .33412 .70747 .03500 Uani 1.00000
H7 .60463 .42042 .72590 .03000 Uani 1.00000
H4 .04041 .25070 .56863 .04200 Uani 1.00000
H2 .52269 .22030 .54623 .03600 Uani 1.00000
H5 .08450 .31541 .66775 .04100 Uani 1.00000
H15a .23976 .87908 .65620 .06300 Uani 1.00000
H15b .15415 .85091 .59472 .06300 Uani 1.00000
H15c .24909 .77431 .63202 .06300 Uani 1.00000
H10 .67695 .65759 .60342 .03000 Uani 1.00000
H9 .61201 .57223 .71946 .03000 Uani 1.00000
H13a .50899 .82122 .50324 .06300 Uani 1.00000
H13b .41852 .73749 .53541 .06300 Uani 1.00000
H13c .32358 .81409 .49810 .06300 Uani 1.00000
H3 .26039 .19980 .50860 .04200 Uani 1.00000
H16a .67694 .08797 .74493 .03900 Uani 1.00000
H16b .56358 .10888 .68926 .03900 Uani 1.00000
H16c .74795 .10593 .67919 .03900 Uani 1.00000
H20 .77953 .68969 .73380 .03900 Uani 1.00000
H14a .50336 .98455 .54610 .05600 Uani 1.00000
H14b .31748 .99114 .54446 .05600 Uani 1.00000
H14c .40884 1.00830 .60640 .05600 Uani 1.00000
H21a .97172 .60244 .79345 .05700 Uani 1.00000
H21b .80020 .56139 .80257 .05700 Uani 1.00000
H21c .92021 .50994 .75857 .05700 Uani 1.00000
H22a 1.04089 .69556 .70407 .06800 Uani 1.00000
H22b 1.00757 .61316 .65724 .06800 Uani 1.00000
H22c .92238 .71142 .64932 .06800 Uani 1.00000
H18a .33094 .44633 .55014 .04500 Uani 1.00000
H18b .26694 .53957 .51946 .04500 Uani 1.00000
H19a .33373 .42845 .44143 .06300 Uani 1.00000
H19b .44422 .51768 .43587 .06300 Uani 1.00000
H19c .50823 .42443 .46656 .06300 Uani 1.00000
H17a .86745 .41465 .59489 .05100 Uani 1.00000
H17b .77394 .50009 .56608 .05100 Uani 1.00000
H17c .92175 .51915 .60825 .05100 Uani 1.00000
H1b .43643 .72436 .67045 .03500 Uani 1.00000

loop_
_atom_site_aniso_label
_atom_site_aniso_U_11
_atom_site_aniso_U_22
_atom_site_aniso_U_33
_atom_site_aniso_U_12
_atom_site_aniso_U_13
_atom_site_aniso_U_23
S1 .0143(3) .0205(3) .0196(3) -.0002(3) .0009(3) -.0009(3)
S2 .0223(4) .0199(3) .0220(3) -.0014(3) .0021(3) .0006(3)
C1 .0192(15) .0196(14) .0204(13) .0013(12) .0029(12) .0022(13)
O3 .0225(12) .0294(12) .0252(11) -.0011(10) -.0034(10) -.0067(10)
C6 .0153(15) .0330(17) .0211(14) .0001(13) -.0010(13) -.0013(13)
C8 .0157(14) .0225(15) .0231(14) .0034(12) -.0030(13) .0020(13)
C7 .0155(14) .0242(14) .0196(14) .0000(14) -.0017(13) -.0018(12)
C4 .0182(15) .0342(18) .0320(18) -.0030(15) -.0041(14) .0013(15)
N1 .0188(13) .0230(13) .0265(13) .0012(11) .0024(11) .0008(11)
O4 .0259(13) .0345(14) .0354(13) -.0032(11) .0132(11) .0057(12)
C2 .0181(16) .0293(16) .0237(15) -.0027(14) -.0015(13) -.0035(13)
N2 .0178(13) .0230(13) .0228(13) .0021(11) -.0019(11) .0019(10)
C5 .0152(15) .041(2) .0258(16) .0022(15) -.0007(13) .0016(14)
O5 .0365(14) .0244(11) .0269(12) -.0013(11) -.0020(11) -.0034(10)
O2 .0181(11) .0506(15) .0362(13) -.0056(12) .0034(12) -.0093(13)
O1 .0160(11) .0330(13) .0251(11) .0016(10) .0058(9) -.0028(10)
C15 .0241(19) .049(2) .053(2) .0027(18) -.0032(18) .015(2)
C10 .0185(14) .0198(14) .0210(14) -.0017(12) .0018(13) .0003(12)
C9 .0131(15) .0250(15) .0209(14) -.0018(12) .0023(12) .0002(13)
C12 .0316(19) .0295(17) .0264(17) .0003(15) -.0058(15) .0045(14)
C11 .0219(17) .0226(15) .0237(15) .0022(13) -.0029(13) -.0003(13)
C13 .061(3) .036(2) .0310(19) -.000(2) -.016(2) .0000(16)
C3 .0240(17) .035(2) .0251(16) -.0011(15) -.0064(14) -.0045(15)
C16 .0213(17) .0280(16) .0275(16) .0021(15) .0013(15) .0019(13)
C20 .0177(16) .0284(16) .0324(17) -.0023(14) -.0056(14) -.0000(13)
C17 .039(2) .0277(18) .0342(18) .0037(17) .0171(18) .0038(15)
C14 .047(2) .0289(18) .035(2) .0083(18) -.0003(19) .0082(16)
C21 .033(2) .045(2) .035(2) -.0006(17) -.0129(16) .0020(17)
C22 .0202(19) .064(3) .051(2) -.0132(19) -.0036(17) .014(2)
C18 .0302(19) .0343(18) .0340(19) -.0039(17) -.0108(16) -.0078(16)
C19 .038(2) .049(2) .040(2) -.006(2) -.003(2) -.015(2)
H6 .03500 .03500 .03500 .00000 .00000 .00000
H7 .03000 .03000 .03000 .00000 .00000 .00000
H4 .04200 .04200 .04200 .00000 .00000 .00000
H2 .03600 .03600 .03600 .00000 .00000 .00000
H5 .04100 .04100 .04100 .00000 .00000 .00000
H15a .06300 .06300 .06300 .00000 .00000 .00000
H15b .06300 .06300 .06300 .00000 .00000 .00000
H15c .06300 .06300 .06300 .00000 .00000 .00000
H10 .03000 .03000 .03000 .00000 .00000 .00000
H9 .03000 .03000 .03000 .00000 .00000 .00000
H13a .06300 .06300 .06300 .00000 .00000 .00000
H13b .06300 .06300 .06300 .00000 .00000 .00000
H13c .06300 .06300 .06300 .00000 .00000 .00000
H3 .04200 .04200 .04200 .00000 .00000 .00000
H16a .03900 .03900 .03900 .00000 .00000 .00000
H16b .03900 .03900 .03900 .00000 .00000 .00000
H16c .03900 .03900 .03900 .00000 .00000 .00000
H20 .03900 .03900 .03900 .00000 .00000 .00000
H14a .05600 .05600 .05600 .00000 .00000 .00000
H14b .05600 .05600 .05600 .00000 .00000 .00000
H14c .05600 .05600 .05600 .00000 .00000 .00000
H21a .05700 .05700 .05700 .00000 .00000 .00000
H21b .05700 .05700 .05700 .00000 .00000 .00000
H21c .05700 .05700 .05700 .00000 .00000 .00000
H22a .06800 .06800 .06800 .00000 .00000 .00000
H22b .06800 .06800 .06800 .00000 .00000 .00000
H22c .06800 .06800 .06800 .00000 .00000 .00000
H18a .04500 .04500 .04500 .00000 .00000 .00000
H18b .04500 .04500 .04500 .00000 .00000 .00000
H19a .06300 .06300 .06300 .00000 .00000 .00000
H19b .06300 .06300 .06300 .00000 .00000 .00000
H19c .06300 .06300 .06300 .00000 .00000 .00000
H17a .05100 .05100 .05100 .00000 .00000 .00000
H17b .05100 .05100 .05100 .00000 .00000 .00000
H17c .05100 .05100 .05100 .00000 .00000 .00000
H1b .03500 .03500 .03500 .00000 .00000 .00000

loop_
_atom_type_symbol
_atom_type_oxidation_number
_atom_type_number_in_cell
_atom_type_scat_dispersion_real
_atom_type_scat_dispersion_imag
_atom_type_scat_source
C 0 88 .017 .009 'Int Tables Vol IV Tables 2.2B and 2.3.1'
H 0 144 0 0 'Int Tables Vol IV Tables 2.2B and 2.3.1'
O 0 20 .047 .032 'Int Tables Vol IV Tables 2.2B and 2.3.1'
N 0 8 .029 .018 'Int Tables Vol IV Tables 2.2B and 2.3.1'
S 0 8 .319 .557 'Int Tables Vol IV Tables 2.2B and 2.3.1'

loop_
_geom_angle_atom_site_label_1
_geom_angle_atom_site_label_2
_geom_angle_atom_site_label_3
_geom_angle
O1 S1 N2 119.84(14)
O1 S1 C7 113.25(14)
O1 S1 C1 104.84(14)
N2 S1 C7 104.76(14)
N2 S1 C1 111.23(14)
C7 S1 C1 101.51(15)
O5 S2 O4 119.32(15)
O5 S2 N1 105.47(14)
O5 S2 C12 106.51(16)
O4 S2 N1 107.98(15)
O4 S2 C12 107.78(16)
N1 S2 C12 109.55(15)
C2 C1 C6 121.9(3)
C2 C1 S1 119.9(2)
C6 C1 S1 118.1(2)
C11 O3 C18 115.2(3)
H6 C6 C5 120.6(3)
H6 C6 C1 121.7(3)
C5 C6 C1 117.7(3)
C7 C8 C17 126.0(3)
C7 C8 C9 116.1(3)
C17 C8 C9 117.9(3)
H7 C7 C8 116.1(3)
H7 C7 S1 117.1(3)
C8 C7 S1 126.8(2)
H4 C4 C3 119.3(3)
H4 C4 C5 120.2(3)
C3 C4 C5 120.4(3)
H1b N1 C10 104.5(2)
H1b N1 S2 106.6(2)
C10 N1 S2 124.1(2)
H2 C2 C1 121.5(3)
H2 C2 C3 119.4(3)
C1 C2 C3 119.1(3)
C16 N2 S1 112.2(2)
H5 C5 C6 119.1(3)
H5 C5 C4 119.8(3)
C6 C5 C4 121.1(3)
H15b C15 H15c 110.7(4)
H15b C15 H15a 109.5(4)
H15b C15 C12 109.9(4)
H15c C15 H15a 109.1(4)
H15c C15 C12 109.2(4)
H15a C15 C12 108.4(4)
H10 C10 N1 110.3(3)
H10 C10 C11 109.4(3)
H10 C10 C9 108.3(3)
N1 C10 C11 110.0(3)
N1 C10 C9 109.9(3)
C11 C10 C9 109.0(2)
H9 C9 C8 108.8(3)
H9 C9 C20 99.9(3)
H9 C9 C10 107.5(3)
C8 C9 C20 115.7(3)
C8 C9 C10 110.7(3)
C20 C9 C10 113.3(3)
C14 C12 C13 111.0(3)
C14 C12 C15 111.9(3)
C14 C12 S2 106.3(3)
C13 C12 C15 110.9(3)
C13 C12 S2 108.4(3)
C15 C12 S2 108.0(3)
O2 C11 O3 124.4(3)
O2 C11 C10 123.4(3)
O3 C11 C10 112.2(3)
H13c C13 H13b 109.4(4)
H13c C13 H13a 108.7(4)
H13c C13 C12 111.4(4)
H13b C13 H13a 107.7(4)
H13b C13 C12 110.3(3)
H13a C13 C12 109.3(4)
H3 C3 C4 120.9(3)
H3 C3 C2 119.3(3)
C4 C3 C2 119.8(3)
H16a C16 H16c 109.7(3)
H16a C16 H16b 108.3(3)
H16a C16 N2 111.9(3)
H16c C16 H16b 106.8(3)
H16c C16 N2 110.5(3)
H16b C16 N2 109.5(3)
H20 C20 C22 102.6(3)
H20 C20 C21 111.1(3)
H20 C20 C9 104.2(3)
C22 C20 C21 111.3(3)
C22 C20 C9 117.0(3)
C21 C20 C9 110.1(3)
H17a C17 H17c 110.0(4)
H17a C17 H17b 109.3(4)
H17a C17 C8 111.9(3)
H17c C17 H17b 106.4(3)
H17c C17 C8 109.6(3)
H17b C17 C8 109.5(3)
H14b C14 H14a 108.1(4)
H14b C14 H14c 107.9(4)
H14b C14 C12 111.7(4)
H14a C14 H14c 107.6(4)
H14a C14 C12 110.5(4)
H14c C14 C12 110.9(3)
H21c C21 H21b 109.9(4)
H21c C21 H21a 108.8(4)
H21c C21 C20 110.7(4)
H21b C21 H21a 108.0(4)
H21b C21 C20 110.1(3)
H21a C21 C20 109.3(3)
H22a C22 H22b 111.4(4)
H22a C22 H22c 109.0(5)
H22a C22 C20 110.3(4)
H22b C22 H22c 108.0(4)
H22b C22 C20 109.6(4)
H22c C22 C20 108.4(3)
H18a C18 H18b 108.3(4)
H18a C18 O3 110.5(3)
H18a C18 C19 110.0(4)
H18b C18 O3 109.3(3)
H18b C18 C19 110.6(3)
O3 C18 C19 108.1(3)
H19c C19 H19a 110.2(4)
H19c C19 H19b 107.5(4)
H19c C19 C18 111.4(4)
H19a C19 H19b 106.7(4)
H19a C19 C18 111.4(4)
H19b C19 C18 109.4(4)

loop_
_geom_bond_atom_site_label_1
_geom_bond_atom_site_label_2
_geom_bond_distance
S1 O1 1.455(2)
S1 N2 1.535(3)
S1 C7 1.745(3)
S1 C1 1.799(3)
S2 O5 1.442(2)
S2 O4 1.444(3)
S2 N1 1.616(3)
S2 C12 1.825(4)
C1 C2 1.370(4)
C1 C6 1.410(4)
O3 C11 1.338(4)
O3 C18 1.458(4)
C6 H6 .949(3)
C6 C5 1.381(5)
C8 C7 1.325(4)
C8 C17 1.503(5)
C8 C9 1.525(4)
C7 H7 .963(3)
C4 H4 .971(4)
C4 C3 1.378(5)
C4 C5 1.385(5)
N1 H1b .935(3)
N1 C10 1.458(4)
C2 H2 .961(3)
C2 C3 1.401(5)
N2 C16 1.474(4)
C5 H5 .942(3)
O2 C11 1.200(4)
C15 H15b .940(4)
C15 H15c .945(4)
C15 H15a .960(4)
C15 C12 1.529(6)
C10 H10 .961(3)
C10 C11 1.526(4)
C10 C9 1.554(4)
C9 H9 .958(3)
C9 C20 1.550(5)
C12 C14 1.514(5)
C12 C13 1.523(5)
C13 H13c .945(5)
C13 H13b .956(4)
C13 H13a .965(5)
C3 H3 .968(3)
C16 H16a .940(3)
C16 H16c .958(3)
C16 H16b .974(3)
C20 H20 .954(3)
C20 C22 1.512(5)
C20 C21 1.513(5)
C17 H17a .929(4)
C17 H17c .965(4)
C17 H17b .972(4)
C14 H14b .956(4)
C14 H14a .960(4)
C14 H14c .962(4)
C21 H21c .943(4)
C21 H21b .953(4)
C21 H21a .965(4)
C22 H22a .933(4)
C22 H22b .945(5)
C22 H22c .973(4)
C18 H18a .948(4)
C18 H18b .966(4)
C18 C19 1.494(5)
C19 H19c .940(4)
C19 H19a .951(4)
C19 H19b .983(4)

loop_
_geom_contact_atom_site_label_1
_geom_contact_atom_site_label_2
_geom_contact_distance
_geom_contact_site_symmetry_2
H16a H16b 1.55120(13) .
H16a H16c 1.55124(18) .
H13a H13b 1.5512(3) .
H18a H18b 1.5513(3) .
H15b H15c 1.5513(2) .
H21a H21c 1.5513(3) .
H22a H22c 1.55129(13) .
H15a H15b 1.55130(16) .
H13b H13c 1.5514(2) .
H14b H14c 1.55135(16) .
H22b H22c 1.5514(3) .
H21b H21c 1.55138(13) .
H17a H17b 1.5514(3) .
H19a H19b 1.5514(3) .
H14a H14b 1.55140(4) .
H16b H16c 1.55141(4) .
H15a H15c 1.5514(4) .
H21a H21b 1.55142(7) .
H19b H19c 1.5514(3) .
H22a H22b 1.5514(3) .
H17a H17c 1.5514(4) .
H17b H17c 1.55152(8) .
H13a H13c 1.55154(4) .
H19a H19c 1.55155(4) .
H14a H14c 1.55157(15) .
H22b H17c 1.8259(3) .
H15c H1b 1.89750(9) .
C10 H1b 1.919(3) .
C8 H7 1.950(3) .
C22 H20 1.957(4) .
C20 H9 1.957(3) .
O3 H18b 1.998(2) .
O3 H18a 1.998(2) .
N1 H10 2.005(3) .
C9 H20 2.009(3) .
C6 H5 2.015(3) .
N2 H16c 2.020(3) .
N2 H16b 2.020(3) .
N2 H16a 2.022(3) .
C19 H18a 2.025(4) .
C4 H5 2.025(4) .
C20 H22a 2.034(3) .
C18 H19c 2.034(4) .
C20 H22b 2.035(3) .
C5 H6 2.035(3) .
C3 H4 2.038(4) .
C8 H17a 2.040(3) .
C8 H17c 2.040(3) .
C20 H22c 2.040(3) .
C18 H19b 2.043(4) .
C18 H19a 2.043(4) .
C1 H2 2.044(3) .
C12 H15c 2.044(4) .
C8 H17b 2.045(3) .
C19 H18b 2.045(4) .
C20 H21a 2.046(3) .
C20 H21c 2.046(3) .
C12 H15a 2.046(4) .
C8 H9 2.046(3) .
C20 H21b 2.047(3) .
C12 H15b 2.050(4) .
C4 H3 2.050(4) .
C3 H2 2.051(4) .
C5 H4 2.053(3) .
C12 H13a 2.055(4) .
C11 H10 2.056(3) .
C10 H9 2.056(3) .
C2 H3 2.056(3) .
C12 H14a 2.057(4) .
C21 H20 2.059(4) .
C12 H13b 2.060(4) .
C12 H14c 2.064(4) .
C12 H13c 2.065(4) .
C9 H10 2.068(3) .
C12 H14b 2.068(4) .
C1 H6 2.073(3) .
S2 H1b 2.0847(9) .
H7 H9 2.1206(6) .
H9 H20 2.1727(4) .
H20 H22c 2.1910(2) .
O1 H17a 2.203(2) .
O3 O2 2.246(3) .
H20 H22a 2.27027(6) .
C11 H1b 2.303(3) .
O2 H1b 2.310(3) .
H6 H5 2.32287(7) .
H20 H21b 2.3252(4) .
H4 H5 2.3412(3) .
H18a H19c 2.3446(2) .
H18b H19b 2.3449(2) .
S1 H7 2.3452(9) .
H2 H3 2.34703(6) .
H18a H19a 2.3486(3) .
H18b H19a 2.3487(3) .
H4 H3 2.35016(12) .
C11 C18 2.363(5) .
O5 H7 2.372(2) '4 656'
O3 C10 2.380(4) .
H9 H21b 2.38050(19) .
H20 H21a 2.3837(2) .
H21a H22a 2.3878(3) .
C1 C5 2.389(4) .
C1 C3 2.389(5) .
O3 C19 2.390(5) .
H10 H22c 2.39045(10) .
O3 H10 2.392(2) .
C5 C3 2.398(5) .
C4 C2 2.404(5) .
H14b H17b 2.4050(3) '3 466'
O2 C10 2.405(4) .
C6 C4 2.408(5) .
H16c H21a 2.40841(6) '4 746'
C7 C9 2.421(5) .
C6 C2 2.431(5) .
C7 H9 2.434(3) .
N1 O5 2.435(4) .
N1 C11 2.445(4) .
H13a H14a 2.4553(6) .
N1 C9 2.466(4) .
H10 H17b 2.4722(6) .
N1 O4 2.477(4) .
C9 H7 2.479(3) .
O4 O5 2.490(3) .
O1 H4 2.492(2) '1 655'
C21 C22 2.498(6) .
S1 C16 2.498(3) .
O3 H17b 2.498(2) .
H9 H16b 2.4989(2) '4 656'
O4 H10 2.502(3) .
O1 H2 2.502(2) .
C13 C14 2.504(5) .
H4 H2 2.5044(3) '3 456'
C9 C11 2.507(4) .
C9 C21 2.510(5) .
C15 H1b 2.511(4) .
N2 H1b 2.512(3) '4 646'
C15 C13 2.514(6) .
N1 H20 2.515(3) .
C7 C17 2.520(5) .
C15 C14 2.521(6) .
H15a H14c 2.5238(4) .
H6 H7 2.52765(17) .
H10 H13c 2.5304(3) '3 566'
C8 C10 2.533(4) .
H9 H16a 2.53501(6) '4 656'
C21 H9 2.541(4) .
O1 H3 2.549(2) '3 556'
O5 H14c 2.558(2) .
H2 H3 2.55865(16) '3 556'
H15c H13b 2.5616(2) .
H15b H13c 2.5617(2) .
O2 H16a 2.568(3) '4 656'
H4 H19c 2.5685(7) '3 456'
H15c H22a 2.57041(19) '1 455'
C22 H17c 2.572(5) .
H6 H20 2.5817(5) '4 646'
O3 H19b 2.583(2) .
O3 H19c 2.583(2) .
C1 O1 2.588(4) .
N2 O1 2.588(3) .
N1 H9 2.589(3) .
C11 H18a 2.590(3) .
C11 H18b 2.592(3) .
C10 C20 2.593(5) .
C9 C17 2.595(5) .
O4 H13a 2.600(2) .
C7 N2 2.601(4) .
C22 H21a 2.603(4) .
C8 C20 2.603(5) .
H16b H14c 2.6065(3) '1 545'
C9 C22 2.611(5) .
H15b H14b 2.6143(4) .
H15b H19b 2.6157(4) '3 466'
C11 H13b 2.616(3) .
O2 H18a 2.618(3) .
O2 H18b 2.619(3) .
O5 C12 2.627(4) .
H14a H18b 2.62995(11) '3 566'
C21 H22a 2.636(4) .
H10 H1b 2.63684(15) .
O5 H6 2.637(2) '4 656'
N1 H15c 2.640(3) .
C7 H17a 2.645(3) .
O4 C12 2.650(4) .
C10 H20 2.651(3) .
C14 H13a 2.653(4) .
O3 H13b 2.655(2) .
O2 C18 2.658(4) .
H13c H14b 2.6608(7) .
C14 H15a 2.661(4) .
C13 H14a 2.666(4) .
C17 H22b 2.674(4) .
C7 O1 2.677(4) .
S2 C14 2.679(4) .
S1 H16c 2.6812(10) .
S1 H16b 2.6812(10) .
C9 H21c 2.694(3) .
C13 H15b 2.697(5) .
C13 H15c 2.701(4) .
C9 H21b 2.706(3) .
H21c H22b 2.7084(3) .
C11 H9 2.709(3) .
H15a H21b 2.7107(7) '4 656'
C9 H17c 2.711(3) .
S2 C10 2.716(3) .
C12 H1b 2.716(4) .
C15 H13c 2.717(4) .
S2 C15 2.718(4) .
C15 H13b 2.719(4) .
H14c H21b 2.7208(2) '4 656'
S2 C13 2.722(4) .
H15a H1b 2.7248(5) .
H20 H22b 2.72941(19) .
C15 H14b 2.730(4) .
H16c H19a 2.7301(3) '3 556'
O4 H22c 2.731(3) .
C8 H21c 2.732(3) .
C15 H14c 2.737(4) .
O5 H1b 2.740(2) .
N2 H7 2.742(3) .
C14 H15b 2.742(4) .
C1 C7 2.745(4) .
C14 H13c 2.747(4) .
S2 H10 2.7490(10) .
S1 C8 2.751(3) .
C1 C4 2.752(5) .
S1 C2 2.753(3) .
C8 H10 2.753(3) .
C13 H14b 2.754(4) .
C21 H22b 2.756(4) .
C1 N2 2.756(4) .
H4 H17a 2.7590(5) '1 455'
S1 C6 2.760(3) .
O1 H16c 2.761(2) .
H5 H17a 2.7623(2) '1 455'
O5 H15a 2.773(3) .
H3 H19c 2.7735(3) '3 456'
C2 C5 2.776(5) .
C22 H21c 2.778(5) .
H9 H1b 2.7822(5) .
S2 H14c 2.7848(10) .
O2 H22b 2.788(2) '1 455'
C9 H22b 2.792(3) .
H16a H1b 2.7942(4) '4 646'
O2 H15c 2.796(3) .
C6 C3 2.796(5) .
C20 H10 2.803(3) .
C9 H22c 2.804(3) .
H10 H17c 2.8089(4) .
S2 H15c 2.8089(8) .
H18a H19b 2.8114(3) .
H18b H19c 2.8116(3) .
N1 C12 2.813(4) .
H10 H9 2.8144(3) .
H20 H21c 2.8157(6) .
C6 H20 2.816(3) '4 646'
C1 H16b 2.819(3) .
H22c H17c 2.8204(7) .
S2 H13b 2.8293(8) .
H10 H13b 2.82971(17) .
C17 H10 2.830(4) .
S2 H14a 2.8319(9) .
H9 H21c 2.83719(10) .
H14b H19c 2.84171(15) '3 466'
S2 H15a 2.8422(8) .
O5 H16b 2.844(2) '1 565'
C7 H6 2.845(3) .
N1 O2 2.847(4) .
C10 H22c 2.850(3) .
S2 H13a 2.8594(9) .
S1 H6 2.8663(7) .
S1 H2 2.8687(8) .
S1 H17a 2.8732(8) .
H3 H17a 2.8774(3) '3 456'
C2 O1 2.879(4) .
C8 C11 2.881(4) .
H15c H22c 2.88307(10) '1 455'
C16 H9 2.884(3) '4 646'
C10 H17b 2.890(3) .
C9 H17b 2.890(3) .
C22 H10 2.895(4) .
O4 H14a 2.898(3) .
O4 H19b 2.900(3) '3 566'
H7 H15a 2.9029(3) '4 646'
N2 H22a 2.903(3) '4 746'
C9 H1b 2.905(3) .
H15a H21c 2.9073(4) '4 656'
H13b H1b 2.9104(4) .
O1 C17 2.923(4) .
H13a H18b 2.9354(4) '3 566'
H15a H14b 2.9357(4) .
O2 H9 2.941(2) .
O4 C13 2.943(5) .
H4 H3 2.94415(15) '3 456'
H21a H22b 2.9449(4) .
C10 H13b 2.945(3) .
O5 C14 2.951(5) .
O4 C10 2.953(4) .
C20 H17c 2.960(3) .
H13c H17b 2.9622(7) '3 466'
H10 H20 2.9622(4) .
N1 C20 2.963(4) .
H5 H20 2.9704(4) '4 646'
N1 H13b 2.977(3) .
H15b H22c 2.9800(4) '1 455'
H13a H14b 2.9889(5) .
H13c H14a 2.9911(5) .
H7 H21c 2.99306(16) .
C8 H22b 2.994(3) .
H15c H13c 2.9946(4) .
H15b H13b 2.9949(3) .
H16a H22a 2.9953(2) '4 746'
C22 H15c 2.999(4) '1 655'
C4 H19c 3.009(4) '3 456'
H21c H22a 3.0115(6) .
O5 H16a 3.015(2) '1 565'
C4 H2 3.017(4) '3 456'
H14a H19a 3.01898(15) '3 566'
C16 H21a 3.029(3) '4 746'
C3 H2 3.032(3) '3 456'
H7 H21b 3.0371(4) .
O1 H5 3.037(2) '1 655'
H4 H19a 3.0399(6) '3 456'
O4 H13c 3.041(3) '3 566'
C7 H21c 3.043(3) .
O1 H19a 3.044(2) '3 556'
H3 H14b 3.0449(8) '1 545'
C2 H18a 3.046(3) .
H16a H21a 3.04713(7) '4 746'
C5 H20 3.047(3) '4 646'
H10 H22b 3.05032(9) .
O4 H18b 3.051(3) '3 566'
C11 H17b 3.052(3) .
H13b H18b 3.0521(7) .
C7 H17b 3.059(3) .
C8 C21 3.059(5) .
H15b H14c 3.0615(5) .
H15c H22b 3.0630(5) '1 455'
O1 C16 3.068(4) .
C3 H18a 3.069(4) .
O4 H13b 3.072(2) .
N1 N2 3.073(4) '4 656'
N1 C15 3.075(5) .
C16 H1b 3.075(3) '4 646'
C6 H7 3.077(3) .
H14a H17b 3.0828(3) '3 466'
C1 H18a 3.091(3) .
C10 C17 3.105(5) .
H16b H21b 3.10644(8) '4 646'
C3 H19c 3.108(4) '3 456'
C6 C7 3.115(5) .
H5 H21a 3.1175(8) '4 646'
C4 H18a 3.119(4) .
O2 C9 3.121(4) .
C1 H7 3.122(3) .
O5 C15 3.123(5) .
C14 H17b 3.131(4) '3 466'
C8 O1 3.132(4) .
O2 H10 3.139(2) .
H14b H19b 3.14015(7) '3 466'
C11 H15c 3.147(3) .
C2 H4 3.149(3) '3 556'
N2 H6 3.151(3) .
O2 H13b 3.156(3) .
O3 C8 3.161(4) .
N1 H22c 3.161(3) .
C10 C22 3.174(5) .
H22b H17b 3.1786(3) .
C6 H18a 3.184(3) .
C5 H18a 3.185(4) .
C7 H17c 3.189(3) .
C17 H14b 3.189(4) '3 566'
C15 H22a 3.191(4) '1 455'
O4 H1b 3.200(2) .
O4 C14 3.202(5) .
H20 H1b 3.20217(10) .
O5 H16c 3.205(3) '1 565'
C4 H17a 3.207(4) '1 455'
C5 H17a 3.211(3) '1 455'
H15a H22a 3.2156(6) '1 455'
H3 H17b 3.2160(7) '3 456'
O5 H14a 3.220(2) .
O5 C16 3.220(4) '1 565'
N1 H6 3.221(3) '4 656'
C19 H4 3.221(4) '3 556'
O3 C17 3.224(5) .
H13a H13c 3.2283(3) '3 566'
O3 H19a 3.229(2) .
H21c H17c 3.2315(5) .
C1 C16 3.235(5) .
C21 H15a 3.235(4) '4 646'
C16 H22a 3.235(3) '4 746'
C1 H5 3.243(3) .
C10 H17c 3.243(3) .
C3 H5 3.245(3) .
C5 H21a 3.249(4) '4 646'
H19c H17b 3.2527(2) .
C1 H3 3.259(3) .
S1 C17 3.263(4) .
O2 H22a 3.265(3) '1 455'
C4 H6 3.266(4) .
C4 H2 3.267(4) .
C4 O1 3.269(4) '1 455'
C21 H16c 3.272(4) '4 756'
N1 H15a 3.272(3) .
C5 H3 3.276(3) .
C2 H4 3.280(3) .
C8 C22 3.283(5) .
C6 H4 3.283(3) .
C21 H7 3.284(4) .
C15 H22c 3.285(4) '1 455'
H22b H17a 3.2873(7) .
N2 H15c 3.288(3) '4 646'
H2 H14a 3.2886(9) '1 545'
C2 H6 3.290(3) .
C2 H16b 3.291(3) .
H13c H22c 3.2912(4) '3 466'
O1 H16b 3.293(2) .
H14b H17a 3.2948(4) '3 466'
C17 C22 3.296(6) .
C7 O5 3.299(4) '4 646'
C6 H2 3.304(3) .
C20 C17 3.305(5) .
O3 C9 3.306(4) .
C6 N2 3.307(4) .
H16c H22a 3.3078(3) '4 746'
C2 H14c 3.308(3) '1 545'
C22 H21b 3.309(4) .
O1 H17b 3.317(2) .
C22 H9 3.317(4) .
C21 H22c 3.321(4) .
H2 H19c 3.3215(7) .
C13 H1b 3.323(4) .
S1 H16a 3.3228(10) .
C14 H15c 3.323(4) .
C3 H14b 3.325(4) '1 545'
C14 H13b 3.327(4) .
H2 H19a 3.3284(4) '3 556'
C13 H15a 3.330(4) .
H15b H22a 3.3306(5) '1 455'
C2 H3 3.334(3) '3 556'
C11 H16a 3.336(3) '4 656'
C13 H14c 3.340(4) .
C18 H14a 3.340(4) '3 466'
C15 H13a 3.342(4) .
C9 H21a 3.345(3) .
H13a H17c 3.3483(5) '3 466'
H16c H21c 3.34911(18) '4 746'
C17 H7 3.350(4) .
C15 H14a 3.352(4) .
C8 H21b 3.352(3) .
N1 C13 3.355(5) .
H22a H17c 3.3560(5) .
C8 H20 3.356(3) .
H15b H1b 3.3591(3) .
H13c H17c 3.3596(5) '3 466'
H2 H14c 3.3608(7) '1 545'
C3 H4 3.362(3) '3 556'
N1 H16a 3.366(3) '4 656'
H7 H16a 3.3680(5) '4 656'
C9 H16a 3.368(3) '4 656'
C18 H13b 3.371(4) .
O5 H15c 3.373(3) .
C9 H17a 3.375(3) .
C17 H9 3.381(4) .
H16a H22b 3.38315(19) '4 746'
H14a H17c 3.3850(5) '3 466'
H5 H22a 3.3854(4) '4 646'
C17 H5 3.386(4) '1 655'
H13a H22c 3.3864(4) '3 466'
O1 C3 3.391(4) '3 556'
H5 H17c 3.3955(7) '1 455'
H14b H17c 3.3964(4) '3 466'
H22a H1b 3.39661(8) '1 655'
C9 H22a 3.397(3) .
O2 C16 3.406(4) '4 656'
C19 H14b 3.408(4) '3 566'
H15b H13a 3.4120(5) '3 466'
C15 H19b 3.414(4) '3 466'
H16b H1b 3.4162(4) '4 646'
H9 H21a 3.41775(12) .
C9 H16b 3.421(3) '4 656'
C13 H10 3.423(4) '3 466'
O5 H9 3.426(2) '4 656'
C6 H16b 3.426(3) .
H16c H19b 3.4275(4) '3 556'
O2 C22 3.430(5) '1 455'
H10 H13a 3.4330(5) .
N2 H21a 3.442(3) '4 746'
C10 H22b 3.443(3) .
C13 H10 3.447(4) .
S2 H22c 3.4479(8) .
O4 H13b 3.449(2) '3 566'
C10 H15c 3.449(3) .
N2 H15a 3.450(3) '4 646'
S2 H20 3.4580(9) .
H2 H16b 3.4593(4) .
H18b H17c 3.46209(16) '1 455'
H21b H22a 3.4628(3) .
C7 C11 3.463(5) .
C17 H21c 3.465(4) .
C16 H14c 3.466(3) '1 545'
C20 H7 3.466(3) .
H15a H19b 3.4699(2) '3 466'
H21a H22c 3.4727(4) .
C10 H13c 3.474(3) '3 566'
N2 H9 3.474(3) '4 646'
C5 H21b 3.475(4) '4 646'
C17 H3 3.477(4) '3 556'
C14 H16b 3.479(4) '1 565'
C3 H14c 3.483(4) '1 545'
C19 H16c 3.485(4) '3 456'
C11 C17 3.487(5) .
C2 H19c 3.488(3) .
H16b H20 3.48819(16) '4 646'
O3 H14b 3.489(2) '3 566'
S2 H6 3.4887(9) '4 656'
O4 H14c 3.489(3) .
C19 H15b 3.490(4) '3 566'
C7 C21 3.490(5) .
H7 H16b 3.4899(6) '4 656'
C14 H21b 3.493(4) '4 656'
C7 C20 3.494(5) .
C7 H21b 3.499(3) .
H13a H17b 3.4999(5) '3 466'
H16c H14c 3.50344(19) '1 545'
C7 H15a 3.504(3) '4 646'
O3 H1b 3.504(2) .
C17 H22c 3.505(4) .
O3 N1 3.506(4) .
O3 H13c 3.507(2) '3 566'
C7 C10 3.508(4) .
C11 C13 3.511(5) .
O4 C19 3.514(5) '3 566'
O1 H7 3.518(2) .
C19 H14a 3.520(4) '3 466'
H13a H14c 3.5214(6) .
H13b H14a 3.5216(10) .
H13b H13c 3.52399(9) '3 566'
C20 H6 3.525(3) '4 656'
H14a H17a 3.5250(4) '3 466'
C5 O1 3.526(4) '1 455'
H16a H21c 3.52811(12) '4 746'
H15a H22c 3.5310(4) '1 455'
H2 H18a 3.5321(8) .
O4 H19a 3.532(3) '3 566'
S2 H7 3.5335(9) '4 656'
C15 H21b 3.535(5) '4 656'
C22 H15b 3.536(4) '1 655'
C17 H14a 3.538(4) '3 566'
C10 H16a 3.539(3) '4 656'
H7 H1b 3.5407(6) '4 646'
C4 H21a 3.544(4) '4 646'
H15a H14a 3.5460(3) .
C13 H17b 3.548(4) '3 466'
H3 H19a 3.5503(8) .
C14 H18b 3.551(4) '3 566'
H6 H1b 3.5529(3) '4 646'
S2 H14b 3.5534(9) .
H14a H18a 3.5562(2) '3 566'
H21a H19b 3.5567(4) '2 665'
S2 H15b 3.5607(8) .
H15c H14c 3.5641(9) .
C18 H17b 3.565(4) .
H16b H14a 3.5651(4) '1 545'
H9 H22c 3.5658(3) .
H14b H21b 3.5661(4) '4 656'
H7 H17a 3.5664(3) .
H13a H22b 3.5666(5) '3 466'
C8 O2 3.567(4) .
C1 H16c 3.571(3) .
H15c H13a 3.5729(3) .
H15b H13a 3.57328(16) .
C22 H16a 3.574(4) '4 756'
S2 H13c 3.5768(9) .
C6 O5 3.577(4) '4 646'
O2 H17c 3.578(2) '1 455'
C16 H19a 3.582(3) '3 556'
H15a H13c 3.5834(5) .
H15a H13b 3.5835(4) .
N1 C16 3.590(4) '4 656'
H9 H17c 3.5931(2) .
H21a H19a 3.5939(4) '2 665'
S1 H5 3.5958(7) '1 655'
H3 H18a 3.5972(9) .
O3 C13 3.598(5) .
H9 H22b 3.60109(10) .
H10 H13a 3.6036(2) '3 566'
H15c H14b 3.6041(7) .
H13a H13b 3.60488(10) '3 566'
C15 C22 3.606(6) '1 455'
H15b H19c 3.6067(8) '3 466'
H15b H14a 3.6082(3) .
H5 H21c 3.6091(6) '1 455'
N1 C22 3.612(5) .
C20 H5 3.613(3) '4 656'
C8 H22c 3.613(3) .
H4 H21a 3.6132(5) '4 646'
H3 H14c 3.6141(6) '1 545'
S2 C11 3.621(3) .
C21 H17c 3.622(4) .
H2 H14b 3.6218(8) '1 545'
C11 C19 3.624(5) .
C10 C13 3.625(5) .
C17 H13c 3.628(4) '3 566'
H15b H13b 3.6308(3) '3 466'
C6 H21b 3.634(3) '4 646'
H16b H19a 3.6353(3) '3 556'
C2 H14b 3.637(3) '1 545'
C2 H14a 3.637(3) '1 545'
H13b H14b 3.6382(10) .
H13c H14c 3.6385(6) .
H21b H22b 3.6400(4) .
O4 C13 3.640(5) '3 566'
C14 H2 3.644(4) '1 565'
C20 H1b 3.645(3) .
O4 H20 3.651(3) .
O4 C22 3.652(5) .
C3 H19a 3.653(4) .
C5 C21 3.654(6) '4 646'
C11 H7 3.656(3) .
C14 H3 3.657(4) '1 565'
C21 H5 3.657(4) '4 656'
O5 H20 3.659(3) .
C1 C8 3.662(4) .
C21 H14c 3.662(4) '4 646'
C10 H7 3.667(3) .
O4 C18 3.669(5) '3 566'
C17 H4 3.671(4) '1 655'
C6 C20 3.675(5) '4 646'
C10 C12 3.682(5) .
C4 H21b 3.682(4) '4 646'
C21 H16a 3.685(4) '4 756'
O3 H15b 3.693(2) '3 566'
N1 H13a 3.693(3) .
N1 H16b 3.698(3) '4 656'
O4 H15b 3.700(2) '1 655'
O1 H17c 3.702(2) .
O2 C15 3.702(5) .
C22 H17b 3.706(4) .
C19 H3 3.708(4) '3 556'
C14 H19c 3.709(4) '3 466'
N2 O2 3.709(4) '4 646'
O2 H7 3.718(3) .
C2 H5 3.719(3) .
C15 H7 3.721(4) '4 656'
C1 H4 3.723(3) .
S1 H17b 3.7247(10) .
C10 C18 3.728(5) .
O5 H21b 3.728(3) '4 656'
C12 H10 3.728(4) .
C1 H20 3.730(3) '4 646'
N1 H7 3.731(3) '4 656'
C4 H19a 3.736(4) '3 456'
C5 C20 3.736(5) '4 646'
C5 H2 3.737(3) .
O3 H9 3.738(2) .
N2 O5 3.744(4) '4 646'
C3 H6 3.745(3) .
C2 C14 3.750(5) '1 545'
C13 H22c 3.752(4) '3 466'
C19 H17b 3.756(4) .
S1 H3 3.7564(9) '3 556'
C3 H17a 3.757(3) '3 456'
O2 H6 3.759(3) .
C6 H3 3.764(3) .
C9 C16 3.765(5) '4 656'
C13 H17c 3.777(4) '3 466'
O1 H19c 3.777(2) '3 556'
C3 C14 3.777(5) '1 545'
C4 C19 3.778(6) '3 456'
C7 O2 3.778(4) .
C2 N2 3.781(4) .
C3 H19c 3.784(4) .
C20 H17b 3.787(3) .
C15 H21c 3.791(4) '4 656'
C22 H15a 3.794(4) '1 655'
C8 N2 3.795(4) .
C13 H18b 3.796(5) '3 566'
C8 H5 3.797(3) '1 655'
O3 C7 3.797(4) .
O5 C10 3.797(4) .
N2 H5 3.800(3) '1 655'
S1 H1b 3.8000(9) '4 646'
N2 C22 3.800(5) '4 746'
C20 H16b 3.802(3) '4 656'
O3 H17a 3.804(2) .
C17 C14 3.805(5) '3 566'
C1 H14c 3.806(3) '1 545'
C15 H22b 3.806(4) '1 455'
C2 C18 3.807(5) .
C8 N1 3.808(4) .
S1 H4 3.8096(7) '1 655'
C7 H5 3.810(3) '1 655'
C14 H17c 3.810(4) '3 466'
C4 C2 3.811(5) '3 456'
N2 C15 3.818(5) '4 646'
O3 H17c 3.822(2) .
C5 H17c 3.825(4) '1 455'
O1 C19 3.826(5) '3 556'
C14 H19a 3.830(4) '3 566'
C13 H13a 3.830(5) '3 466'
O5 H14b 3.832(2) .
C13 H13c 3.837(5) '3 566'
C16 C21 3.841(5) '4 746'
C18 H10 3.843(4) .
C10 H13a 3.848(3) .
C4 H3 3.850(4) '3 456'
C11 H19c 3.850(3) .
O4 H13c 3.851(2) .
C11 H19b 3.852(3) .
C21 H16b 3.854(4) '4 656'
C19 H21a 3.859(4) '2 664'
C14 H19b 3.860(4) '3 466'
O1 H21a 3.860(2) '4 746'
C16 H21c 3.860(3) '4 746'
C2 C16 3.862(5) .
C3 C18 3.865(5) .
C6 H21a 3.868(3) '4 646'
C6 O2 3.870(4) .
C12 H17b 3.872(4) '3 466'
C6 O1 3.874(4) .
C7 C2 3.875(5) .
O2 H16b 3.878(3) '4 656'
O3 H13a 3.878(2) .
C14 H17a 3.879(4) '3 466'
C13 H18b 3.880(4) .
S2 C9 3.885(3) .
C3 H14a 3.887(4) '1 545'
O2 H22c 3.890(3) '1 455'
C2 C3 3.891(5) '3 556'
C6 N1 3.894(4) '4 646'
C16 H7 3.895(3) '4 646'
C18 H13a 3.897(4) '3 466'
C12 C11 3.899(5) .
C5 C17 3.901(5) '1 455'
C2 C19 3.905(5) .
C17 H13a 3.907(4) '3 566'
C10 C21 3.908(5) .
C6 C16 3.908(5) .
C11 H22b 3.909(3) '1 455'
C1 C18 3.910(5) .
C17 C21 3.911(5) .
C22 H5 3.912(4) '4 656'
C11 C20 3.912(5) .
C15 C11 3.915(6) .
O5 C13 3.916(5) .
O4 C15 3.917(5) .
C16 H2 3.917(3) .
C13 H15b 3.918(4) '3 566'
C1 H3 3.922(3) '3 556'
O4 H13a 3.926(3) '3 566'
C7 H10 3.927(3) .
C8 H6 3.928(3) .
C19 H2 3.930(4) .
C3 C19 3.934(6) .
C2 H19a 3.936(3) .
C8 H21a 3.940(3) .
N2 H20 3.942(3) '4 646'
C6 C21 3.946(5) '4 646'
C22 H13a 3.947(4) '3 566'
O1 H16a 3.950(2) .
C2 H16c 3.952(3) .
C16 C22 3.954(5) '4 746'
N1 H15b 3.956(3) .
S2 H16b 3.9572(13) '1 565'
N2 H2 3.960(3) .
C22 H16c 3.960(4) '4 756'
C1 H21b 3.966(3) '4 646'
C16 H22b 3.967(3) '4 746'
C11 H13a 3.967(3) .
C7 C16 3.967(5) .
C21 H19b 3.974(4) '2 665'
O1 H2 3.975(2) '3 556'
O2 C13 3.978(5) .
O5 H15b 3.979(3) .
C15 H13a 3.980(4) '3 466'
C5 H22a 3.981(3) '4 646'
C16 H6 3.981(3) .
C11 H17c 3.983(3) .
O5 H10 3.983(2) .
C10 H17a 3.990(3) .
C16 H21b 3.992(3) '4 646'
C1 H17a 3.995(3) .
C3 H21b 3.997(3) '4 646'
C22 H13c 3.998(4) '3 566'
C4 C18 4.001(5) .
S2 H19b 4.0067(8) '3 566'
C10 H18a 4.007(3) .
C10 H22a 4.009(3) .
C19 H3 4.012(5) .
N2 C10 4.014(4) '4 646'
C10 H18b 4.017(3) .
O4 C20 4.017(4) .
C22 H17a 4.019(5) .
C16 H20 4.022(3) '4 646'
C12 H18b 4.022(4) '3 566'
S1 H19a 4.0229(10) '3 556'
C12 H21b 4.024(4) '4 656'
S2 N2 4.025(3) '4 656'
C3 C19 4.026(6) '3 456'
C7 H16a 4.027(3) '4 656'
C10 H16b 4.027(3) '4 656'
C22 H1b 4.028(4) '1 655'
C10 C16 4.029(5) '4 656'
S2 C20 4.030(4) .
O4 C11 4.030(4) .
C7 H18a 4.033(3) .
C3 H17b 4.033(4) '3 456'
C4 C21 4.036(5) '4 646'
C17 H19c 4.037(4) .
C11 H20 4.037(3) .
S1 C5 4.038(3) .
C15 C10 4.042(5) .
C4 C17 4.049(5) '1 455'
S1 H22a 4.0525(8) '4 746'
S1 C3 4.055(4) .
S2 H18b 4.0587(9) '3 566'
O4 C9 4.060(4) .
N1 C14 4.066(5) .
S1 H17c 4.0708(10) .
C6 C18 4.085(5) .
C11 C16 4.090(5) '4 656'
S2 O2 4.096(3) .
C15 C21 4.099(6) '4 656'
S1 O5 4.101(2) '4 646'
S1 C9 4.106(3) .
C6 C8 4.114(4) .
C5 C18 4.118(5) .
O2 C19 4.122(5) .
S2 H13c 4.1260(9) '3 566'
C2 O1 4.135(4) '3 456'
S2 H16c 4.1355(12) '1 565'
S2 H9 4.1504(12) .
O2 C12 4.151(5) .
C13 C17 4.155(5) '3 466'
S1 H21a 4.1572(9) '4 746'
N2 C9 4.159(4) '4 646'
S1 H9 4.1659(13) .
S1 N1 4.170(3) '4 646'
C5 O2 4.180(5) .
S2 C22 4.189(4) .
C8 C18 4.189(5) .
C1 O3 4.201(4) .
S1 H15a 4.2111(9) '4 646'
C1 C17 4.222(5) .
O3 O4 4.224(3) '3 466'
S1 H18a 4.2270(8) .
C4 C3 4.230(5) '3 456'
O5 C9 4.233(4) '4 656'
C14 C19 4.247(6) '3 466'
S2 H19a 4.2501(11) '3 566'
C8 O5 4.253(4) '4 646'
C15 C19 4.267(6) '3 466'
C16 C14 4.270(5) '1 545'
O1 C3 4.277(4) .
C13 C18 4.277(6) .
C4 O1 4.278(4) '3 456'
N2 C11 4.282(4) '4 646'
C6 C11 4.282(5) .
C17 C18 4.283(6) .
N2 C21 4.289(5) '4 746'
C14 C18 4.292(6) '3 566'
N1 C21 4.296(5) .
S1 C5 4.330(3) '1 655'
C1 O2 4.340(4) .
C7 C15 4.341(5) '4 646'
C7 N1 4.349(4) '4 646'
C1 O5 4.356(4) '4 646'
C3 C17 4.357(5) '3 456'
O3 C14 4.357(5) '3 566'
O3 C13 4.364(5) '3 566'
C5 C22 4.365(5) '4 646'
C1 C11 4.372(5) .
S2 C16 4.374(4) '1 565'
S2 C6 4.378(3) '4 656'
C10 C13 4.378(5) '3 566'
S2 O3 4.381(3) .
C16 C20 4.384(5) '4 646'
C16 C19 4.389(5) '3 556'
C14 C19 4.393(6) '3 566'
S2 C7 4.393(3) '4 656'
C14 C21 4.398(6) '4 656'
C7 C5 4.411(5) .
C7 C22 4.420(6) .
C21 C19 4.424(6) '2 665'
C13 C22 4.433(6) '3 466'
S1 C4 4.444(4) '1 655'
S2 C19 4.510(4) '3 566'
S1 C4 4.551(4) .
S1 O3 4.588(3) .
S1 C3 4.638(3) '3 556'
S1 C11 4.649(3) .
S1 S2 4.8315(12) '4 646'

loop_
_geom_torsion_atom_site_label_1
_geom_torsion_atom_site_label_2
_geom_torsion_atom_site_label_3
_geom_torsion_atom_site_label_4
_geom_torsion
C7 S1 C1 C6 -51.0(3)
C7 S1 C1 C2 131.0(3)
N2 S1 C1 C6 60.0(3)
N2 S1 C1 C2 -118.0(3)
O1 S1 C1 C6 -169.0(2)
O1 S1 C1 C2 12.9(3)
C1 S1 C7 C8 -102.0(3)
C1 S1 C7 H7 79.3(3)
N2 S1 C7 C8 142.1(3)
N2 S1 C7 H7 -36.5(3)
O1 S1 C7 C8 9.8(4)
O1 S1 C7 H7 -168.9(2)
C1 S1 N2 C16 67.7(2)
C7 S1 N2 C16 176.6(2)
O1 S1 N2 C16 -55.0(3)
O4 S2 N1 C10 -28.7(3)
O4 S2 N1 H1b -149.8(2)
O5 S2 N1 C10 -157.3(3)
O5 S2 N1 H1b 81.6(2)
C12 S2 N1 C10 88.4(3)
C12 S2 N1 H1b -32.6(3)
N1 S2 C12 C15 46.9(3)
N1 S2 C12 C13 -73.4(3)
N1 S2 C12 C14 167.1(2)
O4 S2 C12 C15 164.1(3)
O4 S2 C12 C13 43.9(3)
O4 S2 C12 C14 -75.6(3)
O5 S2 C12 C15 -66.7(3)
O5 S2 C12 C13 173.0(2)
O5 S2 C12 C14 53.5(3)
S1 C1 C6 C5 -178.4(3)
S1 C1 C6 H6 2.9(5)
C2 C1 C6 C5 -.4(5)
C2 C1 C6 H6 -179.1(3)
S1 C1 C2 C3 177.8(3)
S1 C1 C2 H2 -3.0(5)
C6 C1 C2 C3 -.2(5)
C6 C1 C2 H2 179.0(3)
C18 O3 C11 O2 -.9(5)
C18 O3 C11 C10 178.6(3)
C11 O3 C18 C19 -179.1(3)
C11 O3 C18 H18a -58.7(4)
C11 O3 C18 H18b 60.4(4)
C1 C6 C5 C4 -.2(5)
C1 C6 C5 H5 -179.6(3)
H6 C6 C5 C4 178.5(3)
H6 C6 C5 H5 -.8(6)
C9 C8 C7 S1 170.9(2)
C9 C8 C7 H7 -10.4(5)
C17 C8 C7 S1 -8.3(5)
C17 C8 C7 H7 170.4(3)
C7 C8 C9 C10 -119.8(3)
C7 C8 C9 C20 109.6(3)
C7 C8 C9 H9 -1.8(4)
C17 C8 C9 C10 59.5(4)
C17 C8 C9 C20 -71.1(4)
C17 C8 C9 H9 177.4(3)
C7 C8 C17 H17a -14.1(5)
C7 C8 C17 H17b 107.2(4)
C7 C8 C17 H17c -136.4(4)
C9 C8 C17 H17a 166.7(3)
C9 C8 C17 H17b -72.0(4)
C9 C8 C17 H17c 44.5(4)
C3 C4 C5 C6 1.4(6)
C3 C4 C5 H5 -179.2(4)
H4 C4 C5 C6 179.7(3)
H4 C4 C5 H5 -1.0(6)
C5 C4 C3 C2 -1.9(5)
C5 C4 C3 H3 177.7(4)
H4 C4 C3 C2 179.8(3)
H4 C4 C3 H3 -.5(6)
S2 N1 C10 C9 135.8(2)
S2 N1 C10 C11 -104.2(3)
S2 N1 C10 H10 16.5(4)
H1b N1 C10 C9 -102.2(3)
H1b N1 C10 C11 17.8(3)
H1b N1 C10 H10 138.5(3)
C1 C2 C3 C4 1.3(5)
C1 C2 C3 H3 -178.4(3)
H2 C2 C3 C4 -177.9(3)
H2 C2 C3 H3 2.4(6)
S1 N2 C16 H16a -179.3(3)
S1 N2 C16 H16b -59.2(3)
S1 N2 C16 H16c 58.2(3)
H15a C15 C12 S2 61.7(4)
H15a C15 C12 C13 -179.6(3)
H15a C15 C12 C14 -55.0(5)
H15b C15 C12 S2 -178.7(3)
H15b C15 C12 C13 -60.0(5)
H15b C15 C12 C14 64.7(5)
H15c C15 C12 S2 -57.0(4)
H15c C15 C12 C13 61.7(5)
H15c C15 C12 C14 -173.7(3)
N1 C10 C9 C8 172.7(2)
N1 C10 C9 C20 -55.5(3)
N1 C10 C9 H9 54.0(3)
C11 C10 C9 C8 52.1(3)
C11 C10 C9 C20 -176.0(3)
C11 C10 C9 H9 -66.6(3)
H10 C10 C9 C8 -66.8(3)
H10 C10 C9 C20 65.0(3)
H10 C10 C9 H9 174.5(3)
N1 C10 C11 O3 136.9(3)
N1 C10 C11 O2 -43.6(4)
C9 C10 C11 O3 -102.6(3)
C9 C10 C11 O2 76.9(4)
H10 C10 C11 O3 15.6(4)
H10 C10 C11 O2 -164.9(3)
C8 C9 C20 C21 -59.2(4)
C8 C9 C20 C22 69.1(4)
C8 C9 C20 H20 -178.4(3)
C10 C9 C20 C21 171.4(3)
C10 C9 C20 C22 -60.3(4)
C10 C9 C20 H20 52.2(4)
H9 C9 C20 C21 57.4(3)
H9 C9 C20 C22 -174.3(3)
H9 C9 C20 H20 -61.9(3)
S2 C12 C13 H13a -61.6(4)
S2 C12 C13 H13b 56.6(5)
S2 C12 C13 H13c 178.3(3)
C15 C12 C13 H13a -180.0(3)
C15 C12 C13 H13b -61.8(5)
C15 C12 C13 H13c 59.9(5)
C14 C12 C13 H13a 54.9(5)
C14 C12 C13 H13b 173.1(4)
C14 C12 C13 H13c -65.2(5)
S2 C12 C14 H14a 62.8(4)
S2 C12 C14 H14b -176.9(3)
S2 C12 C14 H14c -56.4(4)
C15 C12 C14 H14a -179.6(3)
C15 C12 C14 H14b -59.2(4)
C15 C12 C14 H14c 61.2(5)
C13 C12 C14 H14a -55.0(5)
C13 C12 C14 H14b 65.3(5)
C13 C12 C14 H14c -174.2(4)
C9 C20 C21 H21a 179.6(3)
C9 C20 C21 H21b -61.9(4)
C9 C20 C21 H21c 59.8(4)
C22 C20 C21 H21a 48.2(5)
C22 C20 C21 H21b 166.7(3)
C22 C20 C21 H21c -71.6(4)
H20 C20 C21 H21a -65.5(4)
H20 C20 C21 H21b 53.0(5)
H20 C20 C21 H21c 174.7(3)
C9 C20 C22 H22a 179.5(3)
C9 C20 C22 H22b -57.4(5)
C9 C20 C22 H22c 60.2(5)
C21 C20 C22 H22a -52.8(5)
C21 C20 C22 H22b 70.3(4)
C21 C20 C22 H22c -172.0(4)
H20 C20 C22 H22a 66.2(5)
H20 C20 C22 H22b -170.8(3)
H20 C20 C22 H22c -53.1(4)
O3 C18 C19 H19a -177.8(3)
O3 C18 C19 H19b -60.1(4)
O3 C18 C19 H19c 58.7(5)
H18a C18 C19 H19a 61.5(5)
H18a C18 C19 H19b 179.2(4)
H18a C18 C19 H19c -62.0(5)
H18b C18 C19 H19a -58.1(5)
H18b C18 C19 H19b 59.6(5)
H18b C18 C19 H19c 178.4(4)
